data_1502832
loop_
_publ_author_name
'Lin, Sheng'
'Chen, Tao'
'Liu, Xiao-Hua'
'Shen, Yun-Heng'
'Li, Hui-Liang'
'Shan, Lei'
'Liu, Run-Hui'
'Xu, Xi-Ke'
'Zhang, Wei-Dong'
'Wang, Hui'

_publ_section_title
;
 Iridoids and lignans from Valeriana jatamansi.
;
_journal_issue 4
_journal_name_full 'Journal of natural products'
_journal_page_first 632
_journal_page_last 638
_journal_paper_doi 10.1021/np900795c
_journal_volume 73
_journal_year 2010
_chemical_formula_sum 'C10 H17 O6'
_chemical_formula_weight 233.24
_chemical_name_systematic
; 
 ? 
;
_space_group_IT_number 4
_symmetry_cell_setting monoclinic
_symmetry_space_group_name_Hall 'P 2yb'
_symmetry_space_group_name_H-M 'P 1 21 1'
_atom_sites_solution_hydrogens geom
_atom_sites_solution_primary direct
_atom_sites_solution_secondary difmap
_audit_creation_method SHELXL-97
_cell_angle_alpha 90.00
_cell_angle_beta 104.54(3)
_cell_angle_gamma 90.00
_cell_formula_units_Z 2
_cell_length_a 5.957(14)
_cell_length_b 13.28(3)
_cell_length_c 7.662(17)
_cell_measurement_reflns_used 731
_cell_measurement_temperature 293(2)
_cell_measurement_theta_max 27.025
_cell_measurement_theta_min 3.068
_cell_volume 587(2)
_computing_cell_refinement 'Bruker SMART'
_computing_data_collection 'Bruker SMART'
_computing_data_reduction 'Bruker SHELXTL'
_computing_molecular_graphics 'Bruker SHELXTL'
_computing_publication_material 'Bruker SHELXTL'
_computing_structure_refinement 'SHELXL-97 (Sheldrick, 1997)'
_computing_structure_solution 'SHELXS-97 (Sheldrick, 1990)'
_diffrn_ambient_temperature 293(2)
_diffrn_measured_fraction_theta_full 0.992
_diffrn_measured_fraction_theta_max 0.992
_diffrn_measurement_device_type 'CCD area detector'
_diffrn_measurement_method 'phi and omega scans'
_diffrn_radiation_monochromator graphite
_diffrn_radiation_source 'fine-focus sealed tube'
_diffrn_radiation_type MoK\a
_diffrn_radiation_wavelength 0.71073
_diffrn_reflns_av_R_equivalents 0.0406
_diffrn_reflns_av_sigmaI/netI 0.0290
_diffrn_reflns_limit_h_max 7
_diffrn_reflns_limit_h_min -6
_diffrn_reflns_limit_k_max 15
_diffrn_reflns_limit_k_min -14
_diffrn_reflns_limit_l_max 9
_diffrn_reflns_limit_l_min -8
_diffrn_reflns_number 2385
_diffrn_reflns_theta_full 25.00
_diffrn_reflns_theta_max 25.00
_diffrn_reflns_theta_min 3.07
_exptl_absorpt_coefficient_mu 0.109
_exptl_absorpt_correction_T_max 0.9806
_exptl_absorpt_correction_T_min 0.9732
_exptl_absorpt_correction_type multi-scan
_exptl_absorpt_process_details sadabs
_exptl_crystal_colour colorless
_exptl_crystal_density_diffrn 1.320
_exptl_crystal_density_method 'not measured'
_exptl_crystal_description block
_exptl_crystal_F_000 250
_exptl_crystal_size_max 0.25
_exptl_crystal_size_mid 0.20
_exptl_crystal_size_min 0.18
_refine_diff_density_max 0.471
_refine_diff_density_min -0.404
_refine_diff_density_rms 0.099
_refine_ls_abs_structure_details 'Flack H D (1983), Acta Cryst. A39, 876-881'
_refine_ls_abs_structure_Flack 1.0(14)
_refine_ls_extinction_coef 0.63(5)
_refine_ls_extinction_expression Fc^*^=kFc[1+0.001xFc^2^\l^3^/sin(2\q)]^-1/4^
_refine_ls_extinction_method SHELXL
_refine_ls_goodness_of_fit_ref 1.091
_refine_ls_hydrogen_treatment mixed
_refine_ls_matrix_type full
_refine_ls_number_parameters 162
_refine_ls_number_reflns 1835
_refine_ls_number_restraints 7
_refine_ls_restrained_S_all 1.089
_refine_ls_R_factor_all 0.0606
_refine_ls_R_factor_gt 0.0595
_refine_ls_shift/su_max 0.000
_refine_ls_shift/su_mean 0.000
_refine_ls_structure_factor_coef Fsqd
_refine_ls_weighting_details 'calc w=1/[\s^2^(Fo^2^)+(0.1233P)^2^+0.0000P] where P=(Fo^2^+2Fc^2^)/3'
_refine_ls_weighting_scheme calc
_refine_ls_wR_factor_gt 0.1501
_refine_ls_wR_factor_ref 0.1517
_reflns_number_gt 1750
_reflns_number_total 1835
_reflns_threshold_expression >2sigma(I)
_cod_data_source_file np900795c_si_002.cif
_cod_data_source_block f81201b
_cod_depositor_comments
;
The following automatic conversions were performed:

'_symmetry_cell_setting' value 'Monoclinic' changed to 'monoclinic'
according to /home/saulius/struct/CIF-dictionaries/cif_core.dic
dictionary named 'cif_core.dic' version 2.4.2 from 2011-04-26.

Automatic conversion script
Id: cif_fix_values 1715 2011-07-08 13:25:40Z adriana 
;
_cod_original_sg_symbol_H-M P2(1)
_cod_database_code 1502832

loop_
_symmetry_equiv_pos_as_xyz
'x, y, z'
'-x, y+1/2, -z'

loop_
_atom_site_label
_atom_site_type_symbol
_atom_site_fract_x
_atom_site_fract_y
_atom_site_fract_z
_atom_site_U_iso_or_equiv
_atom_site_adp_type
_atom_site_occupancy
_atom_site_symmetry_multiplicity
_atom_site_calc_flag
_atom_site_refinement_flags
O1 O 0.3806(4) 0.14325(17) 0.7408(3) 0.0513(6) Uani 1 1 d .
O2 O 0.2798(3) 0.11558(17) 0.4541(3) 0.0446(6) Uani 1 1 d .
O3 O -0.2439(3) -0.11160(17) 0.7514(3) 0.0463(6) Uani 1 1 d .
O4 O 0.2848(3) -0.10507(16) 0.5957(2) 0.0392(5) Uani 1 1 d .
C1 C 0.2448(5) 0.1016(2) 0.6161(4) 0.0372(6) Uani 1 1 d .
C3 C 0.1280(6) 0.0654(3) 0.2992(4) 0.0477(8) Uani 1 1 d .
H3A H 0.1726 -0.0047 0.2971 0.057 Uiso 1 1 calc R
H3B H 0.1444 0.0969 0.1888 0.057 Uiso 1 1 calc R
C4 C -0.1158(6) 0.0720(2) 0.3091(4) 0.0429(7) Uani 1 1 d .
C5 C -0.1612(4) 0.0253(2) 0.4740(3) 0.0352(6) Uani 1 1 d .
H5 H -0.2994 0.0560 0.4991 0.042 Uiso 1 1 calc R
C6 C -0.1960(5) -0.0897(2) 0.4533(4) 0.0380(7) Uani 1 1 d .
H6C H -0.3595 -0.1063 0.4144 0.046 Uiso 1 1 calc R
H6D H -0.1179 -0.1163 0.3664 0.046 Uiso 1 1 calc R
C7 C -0.0898(4) -0.1317(2) 0.6399(4) 0.0375(7) Uani 1 1 d .
H7A H -0.0578 -0.2039 0.6352 0.045 Uiso 1 1 calc R
C8 C 0.1352(4) -0.0707(2) 0.7017(4) 0.0338(6) Uani 1 1 d .
C9 C 0.0485(4) 0.03789(19) 0.6414(3) 0.0334(6) Uani 1 1 d .
H9A H -0.0096 0.0679 0.7383 0.040 Uiso 1 1 calc R
C10 C 0.2536(6) -0.0794(3) 0.9004(4) 0.0450(7) Uani 1 1 d .
H10A H 0.3020 -0.1477 0.9282 0.068 Uiso 1 1 calc R
H10B H 0.1473 -0.0600 0.9701 0.068 Uiso 1 1 calc R
H10C H 0.3866 -0.0359 0.9290 0.068 Uiso 1 1 calc R
C11 C -0.2789(7) 0.1175(3) 0.1829(5) 0.0649(10) Uani 1 1 d .
H11A H -0.2125 0.1415 0.0888 0.097 Uiso 1 1 calc R
H11B H -0.3411 0.1732 0.2354 0.097 Uiso 1 1 calc R
H11C H -0.4007 0.0704 0.1335 0.097 Uiso 1 1 calc R
O5 O 0.8483(4) 0.7539(2) 0.0255(3) 0.0627(7) Uani 1 1 d D
O6 O 0.2359(4) 0.7587(2) 0.3053(4) 0.0636(7) Uani 1 1 d D
H5A H 0.970(4) 0.767(3) 0.103(4) 0.053(10) Uiso 1 1 d D
H5B H 0.753(5) 0.726(3) 0.077(5) 0.064(13) Uiso 1 1 d D
H6A H 0.363(5) 0.731(3) 0.302(5) 0.052(10) Uiso 1 1 d D
H6B H 0.259(15) 0.820(3) 0.28(2) 0.34(9) Uiso 1 1 d D

loop_
_atom_site_aniso_label
_atom_site_aniso_U_11
_atom_site_aniso_U_22
_atom_site_aniso_U_33
_atom_site_aniso_U_23
_atom_site_aniso_U_13
_atom_site_aniso_U_12
O1 0.0425(12) 0.0559(12) 0.0503(12) -0.0071(10) 0.0018(9) -0.0148(9)
O2 0.0300(10) 0.0574(12) 0.0469(11) 0.0061(9) 0.0106(8) -0.0058(9)
O3 0.0266(10) 0.0659(13) 0.0474(11) 0.0134(10) 0.0113(9) -0.0002(10)
O4 0.0265(9) 0.0509(11) 0.0397(10) -0.0071(8) 0.0071(7) 0.0046(8)
C1 0.0308(14) 0.0361(13) 0.0442(15) -0.0020(11) 0.0085(12) 0.0029(11)
C3 0.0505(19) 0.0611(18) 0.0321(14) -0.0001(12) 0.0113(12) -0.0008(14)
C4 0.0415(17) 0.0461(15) 0.0370(14) 0.0011(11) 0.0021(12) -0.0045(12)
C5 0.0219(13) 0.0444(15) 0.0379(14) 0.0015(11) 0.0052(10) 0.0004(10)
C6 0.0259(13) 0.0471(16) 0.0391(14) -0.0046(11) 0.0043(11) -0.0057(10)
C7 0.0261(15) 0.0383(14) 0.0469(16) 0.0007(11) 0.0068(12) -0.0007(10)
C8 0.0252(13) 0.0413(14) 0.0343(14) -0.0011(10) 0.0061(11) 0.0022(10)
C9 0.0273(14) 0.0398(14) 0.0334(13) -0.0052(11) 0.0085(11) 0.0001(10)
C10 0.0396(15) 0.0550(17) 0.0361(15) 0.0026(12) 0.0011(12) -0.0015(12)
C11 0.051(2) 0.076(2) 0.059(2) 0.0230(19) -0.0028(16) -0.0047(18)
O5 0.0491(15) 0.0958(19) 0.0395(12) 0.0167(13) 0.0043(11) -0.0058(14)
O6 0.0442(13) 0.0711(16) 0.0672(15) -0.0162(13) -0.0016(11) 0.0174(12)

loop_
_atom_type_symbol
_atom_type_description
_atom_type_scat_dispersion_real
_atom_type_scat_dispersion_imag
_atom_type_scat_source
C C 0.0033 0.0016 'International Tables Vol C Tables 4.2.6.8 and 6.1.1.4'
H H 0.0000 0.0000 'International Tables Vol C Tables 4.2.6.8 and 6.1.1.4'
O O 0.0106 0.0060 'International Tables Vol C Tables 4.2.6.8 and 6.1.1.4'

loop_
_geom_angle_atom_site_label_1
_geom_angle_atom_site_label_2
_geom_angle_atom_site_label_3
_geom_angle
C1 O2 C3 119.2(3)
O1 C1 O2 116.2(3)
O1 C1 C9 122.8(3)
O2 C1 C9 120.9(2)
O2 C3 C4 110.4(3)
O2 C3 H3A 109.6
C4 C3 H3A 109.6
O2 C3 H3B 109.6
C4 C3 H3B 109.6
H3A C3 H3B 108.1
C11 C4 C3 122.6(3)
C11 C4 C5 123.3(3)
C3 C4 C5 114.1(3)
C4 C5 C6 111.9(2)
C4 C5 C9 112.0(3)
C6 C5 C9 104.5(2)
C4 C5 H5 109.5
C6 C5 H5 109.5
C9 C5 H5 109.5
C7 C6 C5 104.7(2)
C7 C6 H6C 110.8
C5 C6 H6C 110.8
C7 C6 H6D 110.8
C5 C6 H6D 110.8
H6C C6 H6D 108.9
O3 C7 C6 108.5(2)
O3 C7 C8 111.1(3)
C6 C7 C8 102.8(2)
O3 C7 H7A 111.4
C6 C7 H7A 111.4
C8 C7 H7A 111.4
O4 C8 C10 110.4(3)
O4 C8 C7 106.1(3)
C10 C8 C7 114.8(2)
O4 C8 C9 109.6(2)
C10 C8 C9 113.8(2)
C7 C8 C9 101.4(2)
C1 C9 C5 116.5(3)
C1 C9 C8 110.5(3)
C5 C9 C8 106.4(2)
C1 C9 H9A 107.7
C5 C9 H9A 107.7
C8 C9 H9A 107.7
C8 C10 H10A 109.5
C8 C10 H10B 109.5
H10A C10 H10B 109.5
C8 C10 H10C 109.5
H10A C10 H10C 109.5
H10B C10 H10C 109.5
C4 C11 H11A 109.5
C4 C11 H11B 109.5
H11A C11 H11B 109.5
C4 C11 H11C 109.5
H11A C11 H11C 109.5
H11B C11 H11C 109.5
H5A O5 H5B 109(3)
H6A O6 H6B 102(3)

loop_
_geom_bond_atom_site_label_1
_geom_bond_atom_site_label_2
_geom_bond_distance
O1 C1 1.219(4)
O2 C1 1.322(5)
O2 C3 1.460(4)
O3 C7 1.428(4)
O4 C8 1.423(4)
C1 C9 1.494(5)
C3 C4 1.475(6)
C3 H3A 0.9700
C3 H3B 0.9700
C4 C11 1.331(5)
C4 C5 1.492(5)
C5 C6 1.543(5)
C5 C9 1.558(4)
C5 H5 0.9800
C6 C7 1.516(5)
C6 H6C 0.9700
C6 H6D 0.9700
C7 C8 1.536(4)
C7 H7A 0.9800
C8 C10 1.514(5)
C8 C9 1.561(5)
C9 H9A 0.9800
C10 H10A 0.9600
C10 H10B 0.9600
C10 H10C 0.9600
C11 H11A 0.9600
C11 H11B 0.9600
C11 H11C 0.9600
O5 H5A 0.833(18)
O5 H5B 0.852(18)
O6 H6A 0.849(19)
O6 H6B 0.86(2)

loop_
_geom_hbond_atom_site_label_D
_geom_hbond_atom_site_label_H
_geom_hbond_atom_site_label_A
_geom_hbond_distance_DH
_geom_hbond_distance_HA
_geom_hbond_distance_DA
_geom_hbond_angle_DHA
_geom_hbond_site_symmetry_A
O5 H5B O1 0.852(18) 2.09(2) 2.907(5) 161(4) 2_656
O5 H5A O6 0.833(18) 1.92(2) 2.729(6) 163(4) 1_655
O6 H6A O1 0.849(19) 2.01(2) 2.845(6) 168(4) 2_656
